data_4100226
_journal_name_full 'Journal of the American Chemical Society'
_journal_paper_doi 10.1021/ja0518880
_journal_year 2005
_chemical_formula_sum 'C26 H24 N2 O4 S'
_chemical_formula_weight 460.53
_space_group_IT_number 2
_symmetry_cell_setting triclinic
_symmetry_space_group_name_Hall '-P 1'
_symmetry_space_group_name_H-M 'P -1'
_cell_angle_alpha 113.53(7)
_cell_angle_beta 101.53(7)
_cell_angle_gamma 90.01(7)
_cell_formula_units_Z 4
_cell_length_a 10.155(8)
_cell_length_b 14.690(14)
_cell_length_c 17.696(16)
_cell_measurement_temperature 293(2)
_cell_volume 2362.1(36)
_diffrn_ambient_temperature 293(2)
_exptl_crystal_density_diffrn 1.295
_refine_ls_R_factor_obs 0.0386
_refine_ls_wR_factor_obs 0.0879
_cod_depositor_comments
;
The following automatic conversions were performed:
'_symmetry_cell_setting' value 'Triclinic' changed to 'triclinic'
according to '/home/saulius/struct/CIF-dictionaries/cif_core.dic'
dictionary named 'cif_core.dic' version 2.4.1 from 2010-06-29.

Automatic conversion script
Id: cif_fix_enum 1527 2010-12-29 10:47:43Z saulius 
;
_cod_database_code 4100226

loop_
_symmetry_equiv_pos_as_xyz
'x, y, z'
'-x, -y, -z'

loop_
_atom_site_aniso_label
_atom_site_aniso_U_11
_atom_site_aniso_U_22
_atom_site_aniso_U_33
_atom_site_aniso_U_23
_atom_site_aniso_U_13
_atom_site_aniso_U_12
S23 0.0666(13) 0.0365(10) 0.0770(12) 0.0276(8) 0.0122(10) 0.0030(9)
O17 0.177(5) 0.059(3) 0.069(3) 0.024(3) -0.006(3) 0.009(3)
O22 0.047(3) 0.065(3) 0.164(4) 0.072(3) 0.004(3) 0.001(3)
O24 0.093(3) 0.066(3) 0.075(3) 0.028(2) 0.031(3) 0.026(2)
O25 0.068(3) 0.047(2) 0.106(3) 0.037(2) -0.005(2) -0.022(2)
N1 0.057(3) 0.025(3) 0.074(4) 0.024(3) 0.014(3) -0.002(3)
N19 0.040(4) 0.034(3) 0.101(4) 0.036(3) 0.003(3) -0.004(3)
C2 0.091(5) 0.042(5) 0.075(6) 0.037(5) -0.003(5) 0.007(4)
C3 0.054(5) 0.038(4) 0.096(6) 0.034(5) -0.011(4) -0.002(4)
C4 0.051(4) 0.071(6) 0.084(7) 0.054(5) 0.022(4) 0.014(4)
C5 0.087(6) 0.095(7) 0.138(8) 0.068(7) 0.046(6) 0.027(5)
C6 0.145(8) 0.144(9) 0.109(8) 0.091(8) 0.073(7) 0.072(7)
C7 0.150(8) 0.103(7) 0.064(6) 0.031(5) 0.033(5) 0.058(6)
C8 0.076(5) 0.048(5) 0.071(5) 0.016(5) 0.003(5) 0.011(4)
C9 0.047(4) 0.042(5) 0.061(6) 0.027(5) 0.014(4) 0.009(4)
C10 0.066(4) 0.054(4) 0.091(5) 0.043(4) 0.026(4) 0.015(4)
C11 0.040(4) 0.055(5) 0.083(5) 0.049(4) 0.023(4) 0.013(4)
C12 0.088(6) 0.052(4) 0.093(6) 0.046(4) 0.014(5) 0.018(5)
C13 0.076(5) 0.081(6) 0.111(6) 0.056(6) 0.001(4) 0.001(5)
C14 0.065(6) 0.091(7) 0.134(7) 0.077(6) 0.034(5) 0.025(5)
C15 0.090(6) 0.038(4) 0.136(7) 0.045(5) 0.048(6) 0.018(5)
C16 0.066(5) 0.044(5) 0.107(5) 0.035(5) 0.019(4) -0.004(4)
C18 0.045(5) 0.053(5) 0.105(5) 0.051(4) -0.002(4) -0.001(5)
C20 0.041(4) 0.057(4) 0.077(5) 0.030(4) 0.001(3) 0.000(4)
C21 0.049(6) 0.049(5) 0.230(9) 0.060(5) -0.031(5) -0.008(4)
C26 0.052(5) 0.034(3) 0.065(4) 0.027(3) 0.023(4) 0.011(3)
C27 0.057(6) 0.061(4) 0.074(6) 0.038(4) 0.025(4) 0.014(3)
C28 0.060(5) 0.072(4) 0.081(5) 0.042(4) 0.026(5) 0.017(3)
C29 0.079(6) 0.050(4) 0.059(5) 0.023(3) 0.013(5) 0.016(4)
C30 0.109(6) 0.108(6) 0.082(5) 0.043(4) 0.026(5) 0.024(4)
C31 0.079(7) 0.070(4) 0.080(6) 0.034(4) 0.039(5) 0.014(4)
C32 0.056(5) 0.054(4) 0.080(5) 0.026(4) 0.021(5) 0.005(3)
C33 0.125(7) 0.077(5) 0.147(7) 0.025(5) -0.059(6) 0.011(5)
S23' 0.0629(12) 0.0408(9) 0.0660(11) 0.0285(9) 0.0089(10) 0.0058(8)
O17' 0.098(3) 0.050(3) 0.070(3) 0.024(3) 0.010(3) 0.012(2)
O22' 0.040(3) 0.059(3) 0.123(4) 0.056(2) 0.019(3) 0.010(2)
O24' 0.086(3) 0.057(2) 0.062(2) 0.024(2) 0.033(2) 0.007(2)
O25' 0.067(3) 0.058(2) 0.099(3) 0.045(2) -0.008(2) 0.015(2)
N1' 0.050(3) 0.043(3) 0.075(5) 0.034(4) 0.021(3) 0.013(3)
N19' 0.040(4) 0.037(3) 0.071(3) 0.031(2) 0.010(2) 0.007(3)
C2' 0.053(5) 0.043(5) 0.067(5) 0.026(5) 0.018(4) 0.003(4)
C3' 0.039(4) 0.037(4) 0.070(5) 0.029(4) 0.015(3) 0.007(3)
C4' 0.053(4) 0.047(4) 0.065(6) 0.030(4) 0.020(4) 0.007(4)
C5' 0.077(5) 0.072(5) 0.069(6) 0.036(5) 0.020(4) 0.007(4)
C6' 0.100(6) 0.090(6) 0.069(5) 0.041(5) 0.017(5) 0.002(5)
C7' 0.082(6) 0.096(6) 0.102(8) 0.067(6) 0.009(5) 0.003(5)
C8' 0.071(5) 0.059(5) 0.091(6) 0.040(5) 0.020(5) 0.007(4)
C9' 0.045(4) 0.058(5) 0.077(6) 0.048(5) 0.014(4) 0.006(4)
C10' 0.058(4) 0.042(4) 0.100(5) 0.035(4) 0.034(4) 0.017(4)
C11' 0.056(5) 0.039(4) 0.076(5) 0.024(4) 0.035(4) 0.015(4)
C12' 0.091(6) 0.046(5) 0.070(5) 0.017(4) 0.024(5) 0.002(4)
C13' 0.107(6) 0.057(5) 0.096(6) 0.004(5) 0.040(5) -0.009(6)
C14' 0.105(8) 0.045(5) 0.150(8) 0.019(6) 0.081(7) 0.003(5)
C15' 0.099(7) 0.062(6) 0.170(8) 0.073(5) 0.074(6) 0.025(5)
C16' 0.077(5) 0.060(5) 0.131(6) 0.062(5) 0.039(4) 0.024(4)
C18' 0.048(5) 0.034(4) 0.066(4) 0.021(3) 0.016(4) 0.008(4)
C20' 0.039(4) 0.057(4) 0.075(5) 0.029(4) 0.006(4) 0.005(3)
C21' 0.053(5) 0.053(4) 0.093(5) 0.038(4) 0.019(3) 0.006(3)
C26' 0.044(5) 0.032(4) 0.059(4) 0.022(3) 0.008(4) -0.001(3)
C27' 0.058(6) 0.045(4) 0.060(5) 0.016(4) 0.019(4) 0.006(4)
C28' 0.056(4) 0.068(5) 0.073(5) 0.029(4) 0.021(5) 0.003(5)
C29' 0.070(6) 0.054(4) 0.059(5) 0.017(4) 0.012(5) -0.008(5)
C30' 0.120(6) 0.086(5) 0.089(6) -0.001(5) 0.013(5) -0.017(5)
C31' 0.080(7) 0.060(5) 0.077(6) 0.014(5) 0.031(4) 0.012(4)
C32' 0.058(4) 0.063(4) 0.075(5) 0.023(4) 0.030(5) 0.009(5)
C33' 0.085(5) 0.105(5) 0.101(6) 0.053(5) -0.024(5) -0.025(4)

loop_
_atom_site_label
_atom_site_type_symbol
_atom_site_fract_x
_atom_site_fract_y
_atom_site_fract_z
_atom_site_U_iso_or_equiv
_atom_site_thermal_displace_type
_atom_site_occupancy
_atom_site_calc_flag
_atom_site_refinement_flags
_atom_site_disorder_group
S23 S 0.3267(2) 0.92495(10) 0.59603(10) 0.0591(5) Uani 1 d . .
O17 O 0.2619(5) 0.6257(3) 0.6751(3) 0.108(2) Uani 1 d . .
O22 O 0.1415(5) 0.7462(3) 0.5521(3) 0.0864(14) Uani 1 d . .
O24 O 0.2400(4) 0.9618(3) 0.6537(2) 0.0762(12) Uani 1 d . .
O25 O 0.4557(4) 0.9769(2) 0.6132(2) 0.0751(12) Uani 1 d . .
N1 N 0.1943(4) 0.5011(4) 0.5422(4) 0.0507(12) Uani 1 d . .
N19 N 0.3622(5) 0.8109(3) 0.5896(3) 0.0573(13) Uani 1 d . .
C2 C 0.2597(7) 0.5899(5) 0.5993(5) 0.068(2) Uani 1 d . .
C3 C 0.3240(6) 0.6390(4) 0.5535(5) 0.065(2) Uani 1 d . .
C4 C 0.2847(6) 0.5634(5) 0.4646(5) 0.060(2) Uani 1 d . .
C5 C 0.3119(7) 0.5628(6) 0.3924(8) 0.097(2) Uani 1 d . .
H5A H 0.3641(7) 0.6182(6) 0.3940(8) 0.145 Uiso 1 d R .
C6 C 0.2621(10) 0.4813(10) 0.3163(6) 0.113(3) Uani 1 d . .
H6A H 0.2808(10) 0.4799(10) 0.2648(6) 0.169 Uiso 1 d R .
C7 C 0.1866(9) 0.4023(7) 0.3137(5) 0.105(3) Uani 1 d . .
H7A H 0.1550(9) 0.3463(7) 0.2607(5) 0.157 Uiso 1 d R .
C8 C 0.1580(6) 0.4019(5) 0.3862(6) 0.070(2) Uani 1 d . .
H8A H 0.1028(6) 0.3482(5) 0.3853(6) 0.104 Uiso 1 d R .
C9 C 0.2098(6) 0.4823(5) 0.4604(5) 0.0482(15) Uani 1 d . .
C10 C 0.1280(6) 0.4324(4) 0.5658(4) 0.065(2) Uani 1 d . .
H10A H 0.0491(6) 0.3987(4) 0.5227(4) 0.097 Uiso 1 d R .
H10B H 0.0993(6) 0.4703(4) 0.6171(4) 0.097 Uiso 1 d R .
C11 C 0.2170(6) 0.3553(5) 0.5791(4) 0.0510(15) Uani 1 d . .
C12 C 0.3271(8) 0.3853(4) 0.6443(4) 0.073(2) Uani 1 d . .
H12A H 0.3493(8) 0.4553(4) 0.6781(4) 0.110 Uiso 1 d R .
C13 C 0.4080(7) 0.3174(7) 0.6619(5) 0.086(2) Uani 1 d . .
H13A H 0.4849(7) 0.3394(7) 0.7084(5) 0.130 Uiso 1 d R .
C14 C 0.3780(8) 0.2191(7) 0.6131(6) 0.084(2) Uani 1 d . .
H14A H 0.4312(8) 0.1711(7) 0.6261(6) 0.127 Uiso 1 d R .
C15 C 0.2702(9) 0.1867(4) 0.5452(5) 0.081(2) Uani 1 d . .
H15A H 0.2520(9) 0.1171(4) 0.5089(5) 0.122 Uiso 1 d R .
C16 C 0.1893(6) 0.2555(5) 0.5283(4) 0.071(2) Uani 1 d . .
H16A H 0.1137(6) 0.2340(5) 0.4810(4) 0.107 Uiso 1 d R .
C18 C 0.2607(8) 0.7363(4) 0.5643(4) 0.064(2) Uani 1 d . .
C20 C 0.4992(6) 0.7765(4) 0.5994(4) 0.059(2) Uani 1 d . .
H20A H 0.5381(6) 0.7739(4) 0.5535(4) 0.089 Uiso 1 d R .
C21 C 0.4734(6) 0.6720(4) 0.5905(5) 0.117(3) Uani 1 d . .
H21A H 0.5277(6) 0.6271(4) 0.5562(5) 0.176 Uiso 1 d R .
H21B H 0.4957(6) 0.6720(4) 0.6459(5) 0.176 Uiso 1 d R .
C26 C 0.2391(8) 0.9075(3) 0.4955(3) 0.0464(15) Uani 1 d . .
C27 C 0.1000(8) 0.8971(4) 0.4746(5) 0.059(2) Uani 1 d . .
H27A H 0.0504(8) 0.8943(4) 0.5146(5) 0.088 Uiso 1 d R .
C28 C 0.0338(6) 0.8910(4) 0.3971(5) 0.065(2) Uani 1 d . .
H28A H -0.0631(6) 0.8849(4) 0.3830(5) 0.098 Uiso 1 d R .
C29 C 0.1034(9) 0.8938(4) 0.3382(4) 0.063(2) Uani 1 d . .
C30 C 0.0304(7) 0.8894(5) 0.2539(4) 0.097(2) Uani 1 d . .
H30A H -0.0627(11) 0.8999(32) 0.2547(10) 0.146 Uiso 1 calc R .
H30B H 0.0365(37) 0.8252(12) 0.2107(5) 0.146 Uiso 1 calc R .
H30C H 0.0709(28) 0.9403(21) 0.2425(13) 0.146 Uiso 1 calc R .
C31 C 0.2439(9) 0.9040(4) 0.3602(5) 0.072(2) Uani 1 d . .
H31A H 0.2952(9) 0.9062(4) 0.3207(5) 0.108 Uiso 1 d R .
C32 C 0.3103(6) 0.9103(4) 0.4384(5) 0.063(2) Uani 1 d . .
H32A H 0.4071(6) 0.9165(4) 0.4543(5) 0.094 Uiso 1 d R .
C33 C 0.5935(7) 0.8363(5) 0.6796(5) 0.137(3) Uani 1 d . .
H33A H 0.6140(47) 0.9012(16) 0.6817(17) 0.205 Uiso 1 calc R .
H33B H 0.6751(24) 0.8038(23) 0.6835(17) 0.205 Uiso 1 calc R .
H33C H 0.5530(24) 0.8429(36) 0.7259(5) 0.205 Uiso 1 calc R .
S23' S 0.3202(2) 0.17472(10) 0.07926(9) 0.0552(5) Uani 1 d . .
O17' O 0.3444(4) 0.5325(3) 0.1566(3) 0.0740(13) Uani 1 d . .
O22' O 0.1342(5) 0.3009(3) 0.0187(2) 0.0677(12) Uani 1 d . .
O24' O 0.2293(4) 0.2044(2) 0.1349(2) 0.0661(11) Uani 1 d . .
O25' O 0.4503(4) 0.1454(2) 0.1053(2) 0.0742(12) Uani 1 d . .
N1' N 0.2089(5) 0.5510(3) 0.0453(4) 0.0514(12) Uani 1 d . .
N19' N 0.3545(5) 0.2716(3) 0.0564(3) 0.0467(12) Uani 1 d . .
C2' C 0.2962(6) 0.5028(4) 0.0822(5) 0.052(2) Uani 1 d . .
C3' C 0.3178(5) 0.4032(4) 0.0117(4) 0.0456(14) Uani 1 d . .
C4' C 0.2411(6) 0.4106(5) -0.0657(4) 0.0514(15) Uani 1 d . .
C5' C 0.2228(6) 0.3478(5) -0.1494(5) 0.069(2) Uani 1 d . .
H5'A H 0.2693(6) 0.2883(5) -0.1651(5) 0.104 Uiso 1 d R .
C6' C 0.1400(8) 0.3717(6) -0.2097(4) 0.084(2) Uani 1 d . .
H6'A H 0.1287(8) 0.3273(6) -0.2681(4) 0.126 Uiso 1 d R .
C7' C 0.0757(7) 0.4581(7) -0.1862(6) 0.086(2) Uani 1 d . .
H7'A H 0.0178(7) 0.4721(7) -0.2295(6) 0.129 Uiso 1 d R .
C8' C 0.0929(7) 0.5229(5) -0.1015(6) 0.070(2) Uani 1 d . .
H8'A H 0.0480(7) 0.5831(5) -0.0850(6) 0.106 Uiso 1 d R .
C9' C 0.1760(6) 0.4978(5) -0.0430(5) 0.053(2) Uani 1 d . .
C10' C 0.1590(5) 0.6455(4) 0.0929(4) 0.062(2) Uani 1 d . .
H10C H 0.1582(5) 0.6494(4) 0.1483(4) 0.093 Uiso 1 d R .
H10D H 0.0680(5) 0.6470(4) 0.0653(4) 0.093 Uiso 1 d R .
C11' C 0.2433(7) 0.7358(4) 0.1022(4) 0.054(2) Uani 1 d . .
C12' C 0.3625(9) 0.7686(5) 0.1610(4) 0.070(2) Uani 1 d . .
H12B H 0.3948(9) 0.7317(5) 0.1942(4) 0.105 Uiso 1 d R .
C13' C 0.4359(7) 0.8547(6) 0.1729(5) 0.093(2) Uani 1 d . .
H13B H 0.5201(7) 0.8785(6) 0.2135(5) 0.139 Uiso 1 d R .
C14' C 0.3887(11) 0.9075(5) 0.1265(7) 0.098(3) Uani 1 d . .
H14B H 0.4370(11) 0.9684(5) 0.1355(7) 0.148 Uiso 1 d R .
C15' C 0.2716(10) 0.8753(6) 0.0670(6) 0.095(2) Uani 1 d . .
H15B H 0.2392(10) 0.9121(6) 0.0338(6) 0.143 Uiso 1 d R .
C16' C 0.1989(6) 0.7891(5) 0.0544(4) 0.080(2) Uani 1 d . .
H16B H 0.1166(6) 0.7644(5) 0.0122(4) 0.119 Uiso 1 d R .
C18' C 0.2534(8) 0.3203(4) 0.0289(3) 0.048(2) Uani 1 d . .
C20' C 0.4924(6) 0.3091(4) 0.0603(4) 0.057(2) Uani 1 d . .
H20B H 0.5385(6) 0.2546(4) 0.0287(4) 0.085 Uiso 1 d R .
C21' C 0.4652(6) 0.3803(4) 0.0160(4) 0.063(2) Uani 1 d . .
H21C H 0.5231(6) 0.4409(4) 0.0471(4) 0.095 Uiso 1 d R .
H21D H 0.4813(6) 0.3502(4) -0.0401(4) 0.095 Uiso 1 d R .
C26' C 0.2389(7) 0.0808(4) -0.0172(3) 0.0444(14) Uani 1 d . .
C27' C 0.1005(8) 0.0661(4) -0.0380(4) 0.056(2) Uani 1 d . .
H27B H 0.0476(8) 0.1100(4) -0.0019(4) 0.084 Uiso 1 d R .
C28' C 0.0383(6) -0.0119(6) -0.1116(5) 0.065(2) Uani 1 d . .
H28B H -0.0582(6) -0.0247(6) -0.1263(5) 0.097 Uiso 1 d R .
C29' C 0.1116(9) -0.0749(4) -0.1658(4) 0.063(2) Uani 1 d . .
C30' C 0.0435(7) -0.1604(5) -0.2474(4) 0.112(2) Uani 1 d . .
H30D H -0.0497(13) -0.1709(23) -0.2473(13) 0.167 Uiso 1 calc R .
H30E H 0.0872(31) -0.2198(9) -0.2523(15) 0.167 Uiso 1 calc R .
H30F H 0.0498(42) -0.1447(16) -0.2943(4) 0.167 Uiso 1 calc R .
C31' C 0.2497(9) -0.0580(5) -0.1429(5) 0.075(2) Uani 1 d . .
H31B H 0.3027(9) -0.1012(5) -0.1794(5) 0.112 Uiso 1 d R .
C32' C 0.3149(6) 0.0185(5) -0.0692(5) 0.064(2) Uani 1 d . .
H32B H 0.4115(6) 0.0296(5) -0.0531(5) 0.096 Uiso 1 d R .
C33' C 0.5736(6) 0.3576(5) 0.1476(4) 0.100(2) Uani 1 d . .
H33D H 0.5822(37) 0.3106(10) 0.1731(10) 0.150 Uiso 1 calc R .
H33E H 0.5297(23) 0.4133(20) 0.1798(8) 0.150 Uiso 1 calc R .
H33F H 0.6615(16) 0.3805(29) 0.1466(4) 0.150 Uiso 1 calc R .

loop_
_geom_bond_atom_site_label_1
_geom_bond_atom_site_label_2
_geom_bond_distance
_geom_bond_site_symmetry_2
_geom_bond_publ_flag
S23 O24 1.425(4) . ?
S23 O25 1.430(4) . ?
S23 N19 1.677(4) . ?
S23 C26 1.739(6) . ?
O17 C2 1.225(7) . ?
O22 C18 1.205(6) . ?
N1 C2 1.358(7) . ?
N1 C9 1.403(7) . ?
N1 C10 1.446(6) . ?
N19 C18 1.374(7) . ?
N19 C20 1.481(6) . ?
C2 C3 1.510(8) . ?
C3 C4 1.490(8) . ?
C3 C21 1.522(7) . ?
C3 C18 1.525(8) . ?
C4 C5 1.356(9) . ?
C4 C9 1.383(7) . ?
C5 C6 1.394(10) . ?
C6 C7 1.371(10) . ?
C7 C8 1.374(9) . ?
C8 C9 1.372(8) . ?
C10 C11 1.511(7) . ?
C11 C12 1.362(7) . ?
C11 C16 1.372(7) . ?
C12 C13 1.382(8) . ?
C13 C14 1.351(9) . ?
C14 C15 1.373(8) . ?
C15 C16 1.388(8) . ?
C20 C33 1.471(8) . ?
C20 C21 1.497(7) . ?
C26 C32 1.368(7) . ?
C26 C27 1.380(7) . ?
C27 C28 1.369(7) . ?
C28 C29 1.384(8) . ?
C29 C31 1.394(8) . ?
C29 C30 1.503(8) . ?
C31 C32 1.380(8) . ?
S23' O24' 1.425(4) . ?
S23' O25' 1.435(4) . ?
S23' N19' 1.681(4) . ?
S23' C26' 1.748(6) . ?
O17' C2' 1.203(6) . ?
O22' C18' 1.205(6) . ?
N1' C2' 1.361(7) . ?
N1' C9' 1.408(7) . ?
N1' C10' 1.459(6) . ?
N19' C18' 1.372(6) . ?
N19' C20' 1.483(6) . ?
C2' C3' 1.549(8) . ?
C3' C4' 1.479(7) . ?
C3' C21' 1.527(7) . ?
C3' C18' 1.541(7) . ?
C4' C5' 1.371(7) . ?
C4' C9' 1.391(7) . ?
C5' C6' 1.382(8) . ?
C6' C7' 1.377(8) . ?
C7' C8' 1.393(8) . ?
C8' C9' 1.369(8) . ?
C10' C11' 1.514(7) . ?
C11' C12' 1.370(7) . ?
C11' C16' 1.381(7) . ?
C12' C13' 1.388(8) . ?
C13' C14' 1.363(9) . ?
C14' C15' 1.360(9) . ?
C15' C16' 1.381(8) . ?
C20' C33' 1.478(7) . ?
C20' C21' 1.534(7) . ?
C26' C32' 1.376(7) . ?
C26' C27' 1.373(7) . ?
C27' C28' 1.374(7) . ?
C28' C29' 1.382(7) . ?
C29' C31' 1.373(8) . ?
C29' C30' 1.514(8) . ?
C31' C32' 1.373(8) . ?
